data_2012106
loop_
_publ_author_name
'Banerjee, Surajit'
'Mukherjee, Alok K.'
'Mukhopadhyay, Rupa'
'Kundu, Nitya G.'
'Welch, Alan J.'

_publ_section_title
;
 A series of three
 (<i>E</i>)-2-alkylidene-1,4-di-<i>p</i>-tosyl-1,2,3,4-tetrahydroquinoxaline
 compounds
;
_journal_issue 7
_journal_name_full 'Acta Crystallographica Section C'
_journal_page_first 861
_journal_page_last 864
_journal_paper_doi 10.1107/S0108270101006588
_journal_volume 57
_journal_year 2001
_chemical_formula_moiety 'C29 H25 Cl N2 O4 S2'
_chemical_formula_sum 'C29 H25 Cl N2 O4 S2'
_chemical_formula_weight 565.08
_chemical_melting_point 418.0(10)
_chemical_name_common 2-[(4-chlorophenyl)methylidene]-1,4-di-p-tosyl-1,2,3,4-tetrahydroquinoxaline
_chemical_name_systematic
;
2-[(4-chlorophenyl)methylidene]-1,4-di-p-tosyl-1,2,3,4-tetrahydroquinoxaline
;
_space_group_IT_number 14
_symmetry_cell_setting monoclinic
_symmetry_space_group_name_Hall '-P 2ybc'
_symmetry_space_group_name_H-M 'P 1 21/c 1'
_audit_creation_method SHELXL-97
_cell_angle_alpha 90.00
_cell_angle_beta 93.863(10)
_cell_angle_gamma 90.00
_cell_formula_units_Z 4
_cell_length_a 10.5361(10)
_cell_length_b 24.040(3)
_cell_length_c 10.6146(10)
_cell_measurement_reflns_used 34
_cell_measurement_temperature 293(2)
_cell_measurement_theta_max 12.47
_cell_measurement_theta_min 3.39
_cell_volume 2682.4(5)
_computing_cell_refinement XSCANS
_computing_data_collection 'XSCANS (Siemens, 1995)'
_computing_data_reduction XSCANS
_computing_molecular_graphics 'ZORTEP (Zsolnai, 1995)'
_computing_publication_material 'SHELXL97 and PARST 95 (Nardelli, 1995)'
_computing_structure_refinement 'SHELXL97 (Sheldrick, 1997)'
_computing_structure_solution 'MULTAN 88 (Debaerdemaeker et al., 1988)'
_diffrn_ambient_temperature 293(2)
_diffrn_measured_fraction_theta_full .951
_diffrn_measured_fraction_theta_max .951
_diffrn_measurement_device_type 'Siemens P4'
_diffrn_measurement_method '\w scans'
_diffrn_radiation_monochromator graphite
_diffrn_radiation_source 'fine-focus sealed tube'
_diffrn_radiation_type MoK\a
_diffrn_radiation_wavelength .71073
_diffrn_reflns_av_R_equivalents .0500
_diffrn_reflns_av_sigmaI/netI .0969
_diffrn_reflns_limit_h_max 12
_diffrn_reflns_limit_h_min -1
_diffrn_reflns_limit_k_max 1
_diffrn_reflns_limit_k_min -28
_diffrn_reflns_limit_l_max 12
_diffrn_reflns_limit_l_min -12
_diffrn_reflns_number 5563
_diffrn_reflns_theta_full 25.00
_diffrn_reflns_theta_max 25.00
_diffrn_reflns_theta_min 1.94
_diffrn_standards_decay_% <2
_diffrn_standards_interval_count 97
_diffrn_standards_number 3
_exptl_absorpt_coefficient_mu .337
_exptl_absorpt_correction_T_max .910
_exptl_absorpt_correction_T_min .866
_exptl_absorpt_correction_type empirical
_exptl_absorpt_process_details '(North et al., 1968)'
_exptl_crystal_colour colourless
_exptl_crystal_density_diffrn 1.399
_exptl_crystal_density_meas ?
_exptl_crystal_density_method 'not measured'
_exptl_crystal_description needle
_exptl_crystal_F_000 1176
_exptl_crystal_size_max .56
_exptl_crystal_size_mid .32
_exptl_crystal_size_min .28
_refine_diff_density_max .229
_refine_diff_density_min -.197
_refine_ls_extinction_coef none
_refine_ls_extinction_method none
_refine_ls_goodness_of_fit_ref .956
_refine_ls_hydrogen_treatment constr
_refine_ls_matrix_type full
_refine_ls_number_parameters 345
_refine_ls_number_reflns 4509
_refine_ls_number_restraints 0
_refine_ls_restrained_S_all .956
_refine_ls_R_factor_all .1208
_refine_ls_R_factor_gt .0493
_refine_ls_shift/su_max .007
_refine_ls_shift/su_mean .000
_refine_ls_structure_factor_coef Fsqd
_refine_ls_weighting_details 'calc w=1/[\s^2^(Fo^2^)+(0.0318P)^2^+0.0000P] where P=(Fo^2^+2Fc^2^)/3'
_refine_ls_weighting_scheme calc
_refine_ls_wR_factor_ref .1084
_reflns_number_gt 2437
_reflns_number_total 4509
_reflns_threshold_expression I>2\s(I)
_cod_data_source_file sk1466.cif
_cod_data_source_block IV
_cod_depositor_comments
;
The following automatic conversions were performed:

'_chemical_melting_point' value '418(1) K' was changed to '418.0(10)'
- the value should be numeric and without a unit designator.

Automatic conversion script
Id: cif_fix_values 1646 2011-03-28 12:23:43Z adriana 

The following automatic conversions were performed:

'_chemical_melting_point' value '418(1) K' was changed to '418.0(10)'
- the value should be numeric and without a unit designator.

Automatic conversion script
Id: cif_fix_values 1715 2011-07-08 13:25:40Z adriana 

The following automatic conversions were performed:

'_exptl_crystal_density_meas' value 'none' was changed to '?' - the
value is perceived as not measured.

Automatic conversion script
Id: cif_fix_values 3008 2015-01-20 13:52:24Z robertas 
;
_cod_original_sg_symbol_H-M 'P 21/c'
_cod_database_code 2012106
_cod_database_fobs_code 2012106

loop_
_symmetry_equiv_pos_as_xyz
'x, y, z'
'-x, y+1/2, -z+1/2'
'-x, -y, -z'
'x, -y-1/2, z-1/2'

loop_
_atom_site_label
_atom_site_fract_x
_atom_site_fract_y
_atom_site_fract_z
_atom_site_U_iso_or_equiv
_atom_site_adp_type
_atom_site_calc_flag
_atom_site_refinement_flags
_atom_site_occupancy
_atom_site_disorder_assembly
_atom_site_disorder_group
_atom_site_type_symbol
S1 .79678(8) .80715(4) .70774(8) .0515(3) Uani d . 1 . . S
S2 1.25270(9) .88794(4) .49271(9) .0551(3) Uani d . 1 . . S
Cl 1.29786(10) 1.03411(5) 1.06057(10) .0794(3) Uani d . 1 . . Cl
N1 .9534(2) .81839(10) .6901(2) .0405(7) Uani d . 1 . . N
N2 1.1048(2) .86253(11) .4948(2) .0442(7) Uani d . 1 . . N
O1 .7743(2) .74912(10) .6882(2) .0666(7) Uani d . 1 . . O
O2 .7714(2) .83227(12) .8241(2) .0692(8) Uani d . 1 . . O
O3 1.3113(2) .85966(12) .3922(2) .0740(8) Uani d . 1 . . O
O4 1.2390(2) .94674(10) .4888(2) .0696(7) Uani d . 1 . . O
C1 1.0208(3) .78266(14) .6095(3) .0410(8) Uani d . 1 . . C
C2 1.0228(3) .72568(15) .6330(3) .0537(9) Uani d . 1 . . C
H2 .9791 .7115 .6992 .064 Uiso calc R 1 . . H
C3 1.0887(4) .68992(16) .5595(4) .0635(10) Uani d . 1 . . C
H3 1.0923 .6521 .5783 .076 Uiso calc R 1 . . H
C4 1.1493(4) .71043(17) .4582(4) .0637(11) Uani d . 1 . . C
H4 1.1891 .6861 .4053 .076 Uiso calc R 1 . . H
C5 1.1511(3) .76653(17) .4350(3) .0579(10) Uani d . 1 . . C
H5 1.1927 .7799 .3666 .069 Uiso calc R 1 . . H
C6 1.0913(3) .80387(14) .5125(3) .0402(8) Uani d . 1 . . C
C7 1.0123(3) .89753(13) .5596(3) .0454(8) Uani d . 1 . . C
H7A .9321 .8983 .5092 .054 Uiso calc R 1 . . H
H7B 1.0442 .9353 .5662 .054 Uiso calc R 1 . . H
C8 .9901(3) .87636(13) .6887(3) .0383(8) Uani d . 1 . . C
C9 1.0014(3) .90398(13) .7972(3) .0435(8) Uani d . 1 . . C
H9 .9824 .8839 .8684 .052 Uiso calc R 1 . . H
C10 1.0403(3) .96234(13) .8197(3) .0418(8) Uani d . 1 . . C
C11 .9944(3) 1.00757(14) .7489(3) .0524(9) Uani d . 1 . . C
H11 .9330 1.0022 .6829 .063 Uiso calc R 1 . . H
C12 1.0395(4) 1.06075(15) .7761(3) .0599(10) Uani d . 1 . . C
H12 1.0065 1.0908 .7293 .072 Uiso calc R 1 . . H
C13 1.1327(4) 1.06966(16) .8715(3) .0579(10) Uani d . 1 . . C
H13 1.1643 1.1052 .8882 .069 Uiso calc R 1 . . H
C14 1.1778(3) 1.02504(15) .9414(3) .0489(9) Uani d . 1 . . C
C15 1.1309(3) .97212(14) .9175(3) .0445(8) Uani d . 1 . . C
H15 1.1607 .9427 .9680 .053 Uiso calc R 1 . . H
C16 .7182(3) .84430(14) .5840(3) .0459(8) Uani d . 1 . . C
C17 .7080(3) .82139(14) .4634(3) .0513(9) Uani d . 1 . . C
H17 .7385 .7858 .4491 .062 Uiso calc R 1 . . H
C18 .6519(3) .85249(15) .3650(3) .0549(10) Uani d . 1 . . C
H18 .6446 .8373 .2842 .066 Uiso calc R 1 . . H
C19 .6063(3) .90553(15) .3838(3) .0520(9) Uani d . 1 . . C
C20 .6196(3) .92772(14) .5035(4) .0565(10) Uani d . 1 . . C
H20 .5899 .9635 .5172 .068 Uiso calc R 1 . . H
C21 .6763(3) .89795(15) .6041(3) .0547(10) Uani d . 1 . . C
H21 .6861 .9138 .6841 .066 Uiso calc R 1 . . H
C22 .5420(4) .93897(16) .2771(4) .0731(12) Uani d . 1 . . C
H22A .4990 .9142 .2174 .110 Uiso calc R 1 . . H
H22B .6047 .9600 .2359 .110 Uiso calc R 1 . . H
H22C .4814 .9639 .3103 .110 Uiso calc R 1 . . H
C23 1.3329(3) .86890(14) .6368(3) .0460(8) Uani d . 1 . . C
C24 1.3838(3) .81639(16) .6513(4) .0619(10) Uani d . 1 . . C
H24 1.3782 .7912 .5847 .074 Uiso calc R 1 . . H
C25 1.4437(3) .80171(16) .7672(4) .0602(10) Uani d . 1 . . C
H25 1.4773 .7661 .7780 .072 Uiso calc R 1 . . H
C26 1.4545(3) .83865(17) .8667(3) .0554(10) Uani d . 1 . . C
C27 1.4046(3) .89139(16) .8488(4) .0588(10) Uani d . 1 . . C
H27 1.4125 .9171 .9143 .071 Uiso calc R 1 . . H
C28 1.3429(3) .90640(15) .7349(4) .0559(10) Uani d . 1 . . C
H28 1.3083 .9418 .7245 .067 Uiso calc R 1 . . H
C29 1.5181(4) .82181(19) .9927(4) .0798(13) Uani d . 1 . . C
H29A 1.5429 .7834 .9896 .120 Uiso calc R 1 . . H
H29B 1.4598 .8268 1.0574 .120 Uiso calc R 1 . . H
H29C 1.5921 .8445 1.0110 .120 Uiso calc R 1 . . H

loop_
_atom_site_aniso_label
_atom_site_aniso_U_11
_atom_site_aniso_U_22
_atom_site_aniso_U_33
_atom_site_aniso_U_12
_atom_site_aniso_U_13
_atom_site_aniso_U_23
S1 .0455(5) .0625(6) .0474(5) -.0109(5) .0101(4) .0032(5)
S2 .0421(5) .0667(7) .0570(6) -.0143(5) .0076(4) .0087(5)
Cl .0668(7) .0947(8) .0752(7) -.0125(6) -.0062(6) -.0280(6)
N1 .0375(15) .0463(17) .0381(15) -.0098(13) .0044(12) .0005(13)
N2 .0357(15) .0551(18) .0419(15) -.0071(14) .0036(13) .0017(13)
O1 .0583(16) .0590(17) .0830(19) -.0222(13) .0078(14) .0115(14)
O2 .0546(16) .106(2) .0491(15) -.0106(15) .0192(12) -.0031(14)
O3 .0542(16) .108(2) .0628(16) -.0198(16) .0260(14) -.0100(15)
O4 .0586(16) .0628(17) .0872(19) -.0151(14) .0031(14) .0250(15)
C1 .0385(19) .048(2) .0354(17) -.0041(16) -.0018(15) -.0047(16)
C2 .052(2) .051(2) .058(2) -.0125(19) .0013(18) -.0060(19)
C3 .063(3) .052(2) .075(3) -.006(2) .001(2) -.017(2)
C4 .048(2) .071(3) .074(3) .000(2) .013(2) -.025(2)
C5 .043(2) .076(3) .055(2) -.006(2) .0061(18) -.015(2)
C6 .0316(17) .051(2) .0375(18) -.0038(16) -.0013(14) -.0061(16)
C7 .0392(19) .052(2) .0444(19) -.0016(17) -.0029(16) .0093(16)
C8 .0338(17) .042(2) .0393(18) .0002(16) -.0004(14) .0056(16)
C9 .040(2) .047(2) .0434(19) -.0013(16) .0008(16) .0046(16)
C10 .048(2) .044(2) .0340(17) .0024(17) .0072(16) -.0008(16)
C11 .061(2) .052(2) .044(2) .008(2) .0012(18) .0019(18)
C12 .080(3) .049(2) .052(2) .015(2) .014(2) .0062(19)
C13 .064(3) .051(2) .060(2) -.001(2) .016(2) -.007(2)
C14 .044(2) .059(2) .0440(19) -.0060(19) .0061(17) -.0101(19)
C15 .045(2) .049(2) .0396(19) .0063(18) .0057(17) .0029(16)
C16 .0325(19) .052(2) .054(2) -.0078(17) .0070(16) -.0013(18)
C17 .051(2) .047(2) .056(2) -.0034(18) .0025(18) -.0090(18)
C18 .053(2) .059(2) .053(2) -.005(2) .0027(19) -.0080(19)
C19 .043(2) .050(2) .064(2) -.0056(18) .0094(18) -.0012(19)
C20 .052(2) .037(2) .082(3) .0044(18) .016(2) -.013(2)
C21 .046(2) .061(3) .057(2) -.0043(19) .0088(18) -.014(2)
C22 .070(3) .069(3) .082(3) .003(2) .011(2) .017(2)
C23 .0331(18) .049(2) .057(2) -.0104(17) .0064(16) -.0045(18)
C24 .046(2) .057(3) .082(3) -.003(2) -.004(2) -.019(2)
C25 .043(2) .058(2) .079(3) .0032(19) -.002(2) -.006(2)
C26 .035(2) .067(3) .065(3) -.0043(19) .0102(19) .007(2)
C27 .045(2) .065(3) .067(3) -.005(2) .002(2) -.013(2)
C28 .038(2) .053(2) .076(3) -.0013(18) .0016(19) -.004(2)
C29 .065(3) .099(3) .074(3) .003(3) -.001(2) .010(3)

loop_
_atom_type_symbol
_atom_type_description
_atom_type_scat_dispersion_real
_atom_type_scat_dispersion_imag
_atom_type_scat_source
C C .0033 .0016 'International Tables Vol C Tables 4.2.6.8 and 6.1.1.4'
H H .0000 .0000 'International Tables Vol C Tables 4.2.6.8 and 6.1.1.4'
N N .0061 .0033 'International Tables Vol C Tables 4.2.6.8 and 6.1.1.4'
O O .0106 .0060 'International Tables Vol C Tables 4.2.6.8 and 6.1.1.4'
S S .1246 .1234 'International Tables Vol C Tables 4.2.6.8 and 6.1.1.4'
Cl Cl .1484 .1585 'International Tables Vol C Tables 4.2.6.8 and 6.1.1.4'

loop_
_geom_angle_atom_site_label_1
_geom_angle_atom_site_label_2
_geom_angle_atom_site_label_3
_geom_angle
_geom_angle_publ_flag
O2 S1 O1 120.27(17) yes
O2 S1 N1 105.71(14) yes
O1 S1 N1 107.04(15) yes
O2 S1 C16 109.24(17) no
O1 S1 C16 108.90(16) no
N1 S1 C16 104.51(14) yes
O4 S2 O3 119.72(17) yes
O4 S2 N2 105.69(15) yes
O3 S2 N2 106.46(15) yes
O4 S2 C23 109.06(17) no
O3 S2 C23 108.51(17) no
N2 S2 C23 106.65(14) yes
C1 N1 C8 115.3(2) yes
C1 N1 S1 119.7(2) yes
C8 N1 S1 114.7(2) yes
C6 N2 C7 114.9(2) yes
C6 N2 S2 117.5(2) yes
C7 N2 S2 116.0(2) yes
C2 C1 C6 119.1(3) no
C2 C1 N1 119.0(3) no
C6 C1 N1 121.8(3) no
C3 C2 C1 120.9(3) no
C3 C2 H2 119.6 no
C1 C2 H2 119.6 no
C4 C3 C2 119.7(4) no
C4 C3 H3 120.1 no
C2 C3 H3 120.1 no
C5 C4 C3 120.3(4) no
C5 C4 H4 119.8 no
C3 C4 H4 119.8 no
C4 C5 C6 120.9(4) no
C4 C5 H5 119.5 no
C6 C5 H5 119.5 no
C5 C6 C1 118.7(3) no
C5 C6 N2 120.2(3) no
C1 C6 N2 121.1(3) no
N2 C7 C8 112.2(2) no
N2 C7 H7A 109.2 no
C8 C7 H7A 109.2 no
N2 C7 H7B 109.2 no
C8 C7 H7B 109.2 no
H7A C7 H7B 107.9 no
C9 C8 N1 118.8(3) no
C9 C8 C7 127.9(3) no
N1 C8 C7 113.3(3) no
C8 C9 C10 128.5(3) no
C8 C9 H9 115.7 no
C10 C9 H9 115.7 no
C15 C10 C11 118.1(3) no
C15 C10 C9 116.9(3) no
C11 C10 C9 125.0(3) no
C12 C11 C10 120.4(3) no
C12 C11 H11 119.8 no
C10 C11 H11 119.8 no
C13 C12 C11 120.8(3) no
C13 C12 H12 119.6 no
C11 C12 H12 119.6 no
C14 C13 C12 118.7(3) no
C14 C13 H13 120.7 no
C12 C13 H13 120.7 no
C13 C14 C15 121.0(3) no
C13 C14 Cl 120.2(3) no
C15 C14 Cl 118.8(3) no
C14 C15 C10 121.0(3) no
C14 C15 H15 119.5 no
C10 C15 H15 119.5 no
C21 C16 C17 120.3(3) no
C21 C16 S1 120.0(3) no
C17 C16 S1 119.5(3) no
C18 C17 C16 118.9(3) no
C18 C17 H17 120.6 no
C16 C17 H17 120.6 no
C19 C18 C17 121.6(3) no
C19 C18 H18 119.2 no
C17 C18 H18 119.2 no
C20 C19 C18 118.5(3) no
C20 C19 C22 119.9(3) no
C18 C19 C22 121.7(3) no
C19 C20 C21 121.5(3) no
C19 C20 H20 119.2 no
C21 C20 H20 119.2 no
C16 C21 C20 119.2(3) no
C16 C21 H21 120.4 no
C20 C21 H21 120.4 no
C19 C22 H22A 109.5 no
C19 C22 H22B 109.5 no
H22A C22 H22B 109.5 no
C19 C22 H22C 109.5 no
H22A C22 H22C 109.5 no
H22B C22 H22C 109.5 no
C28 C23 C24 120.5(3) no
C28 C23 S2 119.7(3) no
C24 C23 S2 119.8(3) no
C23 C24 C25 118.8(4) no
C23 C24 H24 120.6 no
C25 C24 H24 120.6 no
C26 C25 C24 121.6(4) no
C26 C25 H25 119.2 no
C24 C25 H25 119.2 no
C25 C26 C27 118.4(3) no
C25 C26 C29 121.0(4) no
C27 C26 C29 120.6(4) no
C26 C27 C28 120.8(4) no
C26 C27 H27 119.6 no
C28 C27 H27 119.6 no
C23 C28 C27 119.9(3) no
C23 C28 H28 120.0 no
C27 C28 H28 120.0 no
C26 C29 H29A 109.5 no
C26 C29 H29B 109.5 no
H29A C29 H29B 109.5 no
C26 C29 H29C 109.5 no
H29A C29 H29C 109.5 no
H29B C29 H29C 109.5 no

loop_
_geom_bond_atom_site_label_1
_geom_bond_atom_site_label_2
_geom_bond_site_symmetry_2
_geom_bond_distance
_geom_bond_publ_flag
S1 O2 . 1.417(2) yes
S1 O1 . 1.428(3) yes
S1 N1 . 1.695(3) yes
S1 C16 . 1.750(3) yes
S2 O4 . 1.421(3) yes
S2 O3 . 1.439(3) yes
S2 N2 . 1.675(3) yes
S2 C23 . 1.758(3) yes
Cl C14 . 1.741(3) yes
N1 C1 . 1.434(4) no
N1 C8 . 1.447(4) yes
N2 C6 . 1.431(4) no
N2 C7 . 1.491(4) yes
C1 C2 . 1.392(5) no
C1 C6 . 1.405(4) no
C2 C3 . 1.380(5) no
C2 H2 . .9300 no
C3 C4 . 1.378(5) no
C3 H3 . .9300 no
C4 C5 . 1.371(5) no
C4 H4 . .9300 no
C5 C6 . 1.396(4) no
C5 H5 . .9300 no
C7 C8 . 1.494(4) yes
C7 H7A . .9700 no
C7 H7B . .9700 no
C8 C9 . 1.328(4) yes
C9 C10 . 1.476(4) yes
C9 H9 . .9300 no
C10 C15 . 1.383(4) no
C10 C11 . 1.390(4) no
C11 C12 . 1.387(5) no
C11 H11 . .9300 no
C12 C13 . 1.380(5) no
C12 H12 . .9300 no
C13 C14 . 1.371(5) no
C13 H13 . .9300 no
C14 C15 . 1.382(5) no
C15 H15 . .9300 no
C16 C21 . 1.384(5) no
C16 C17 . 1.391(4) no
C17 C18 . 1.385(5) no
C17 H17 . .9300 no
C18 C19 . 1.382(5) no
C18 H18 . .9300 no
C19 C20 . 1.376(5) no
C19 C22 . 1.511(5) no
C20 C21 . 1.387(5) no
C20 H20 . .9300 no
C21 H21 . .9300 no
C22 H22A . .9600 no
C22 H22B . .9600 no
C22 H22C . .9600 no
C23 C28 . 1.376(5) no
C23 C24 . 1.376(5) no
C24 C25 . 1.390(5) no
C24 H24 . .9300 no
C25 C26 . 1.378(5) no
C25 H25 . .9300 no
C26 C27 . 1.381(5) no
C26 C29 . 1.510(5) no
C27 C28 . 1.382(5) no
C27 H27 . .9300 no
C28 H28 . .9300 no
C29 H29A . .9600 no
C29 H29B . .9600 no
C29 H29C . .9600 no

loop_
_geom_hbond_atom_site_label_D
_geom_hbond_atom_site_label_H
_geom_hbond_atom_site_label_A
_geom_hbond_site_symmetry_A
_geom_hbond_distance_DH
_geom_hbond_distance_HA
_geom_hbond_distance_DA
_geom_hbond_angle_DHA
_geom_hbond_publ_flag
C29 H29C O2 1_655 .96 2.85 3.321(5) 111.6 yes
C20 H20 O4 3_776 .93 2.82 3.364(4) 118.8 yes
C18 H18 O1 4_575 .93 2.72 3.388(4) 129.3 yes
C17 H17 O1 4_575 .93 2.94 3.488(4) 118.9 yes

loop_
_geom_torsion_atom_site_label_1
_geom_torsion_atom_site_label_2
_geom_torsion_atom_site_label_3
_geom_torsion_atom_site_label_4
_geom_torsion
_geom_torsion_publ_flag
N1 C8 C9 C10 178.4(3) yes
N2 C7 C8 N1 -53.5(3) yes
N1 S1 C16 C17 80.0(3) yes
N2 S2 C23 C24 81.5(3) yes

loop_
_cod_related_entry_id
_cod_related_entry_database
_cod_related_entry_code
1 ChemSpider 21182084
